data_7132101
loop_
_publ_author_name
'Kar, Sourav'
'Bairagi, Subhash'
'Halet, Jean-Fran\,cois'
'Ghosh, Sundargopal'

_publ_section_title
;
 16-vertex Oblato-Hypho-Titanaborane [(Cp*Ti)2B14H18]
;
_journal_name_full 'Chemical Communications'
_journal_paper_doi 10.1039/D3CC03952H
_journal_year 2023
_chemical_formula_moiety 'C21 H50 B14 Ti2'
_chemical_formula_sum 'C21 H50 B14 Ti2'
_chemical_formula_weight 549.75
_space_group_crystal_system monoclinic
_space_group_IT_number 14
_space_group_name_Hall '-P 2yn'
_space_group_name_H-M_alt 'P 1 21/n 1'
_atom_sites_solution_hydrogens mixed
_audit_creation_method SHELXL-2018/3
_audit_update_record
;
2023-04-20 deposited with the CCDC.	2023-09-04 downloaded from the CCDC.
;
_cell_angle_alpha 90
_cell_angle_beta 103.344(4)
_cell_angle_gamma 90
_cell_formula_units_Z 4
_cell_length_a 10.4697(7)
_cell_length_b 15.0305(11)
_cell_length_c 20.0992(15)
_cell_measurement_reflns_used 7979
_cell_measurement_temperature 296(2)
_cell_measurement_theta_max 69.21
_cell_measurement_theta_min 2.94
_cell_volume 3077.5(4)
_computing_cell_refinement 'APEX3/SAINT (Bruker, 2016)'
_computing_data_collection 'APEX3 (Bruker, 2016)'
_computing_data_reduction 'SAINT/XPREP (Bruker, 2016)'
_computing_publication_material 'SHELXL-2018/3 (Sheldrick, 2018)'
_computing_structure_refinement 'SHELXL-2018/3 (Sheldrick, 2018)'
_computing_structure_solution 'SHELXT-2018/2 (Sheldrick, 2018)'
_diffrn_ambient_temperature 296(2)
_diffrn_measured_fraction_theta_full 0.990
_diffrn_measured_fraction_theta_max 0.982
_diffrn_measurement_device_type 'Bruker D8 VENTURE diffractometer with PHOTON II detector'
_diffrn_measurement_method '\w and \f scan'
_diffrn_radiation_source 'micro-focus sealed tube'
_diffrn_radiation_type CuK\a
_diffrn_radiation_wavelength 1.54178
_diffrn_reflns_av_R_equivalents 0.1069
_diffrn_reflns_av_unetI/netI 0.0711
_diffrn_reflns_Laue_measured_fraction_full 0.990
_diffrn_reflns_Laue_measured_fraction_max 0.982
_diffrn_reflns_limit_h_max 12
_diffrn_reflns_limit_h_min -12
_diffrn_reflns_limit_k_max 18
_diffrn_reflns_limit_k_min -18
_diffrn_reflns_limit_l_max 22
_diffrn_reflns_limit_l_min -24
_diffrn_reflns_number 34523
_diffrn_reflns_point_group_measured_fraction_full 0.990
_diffrn_reflns_point_group_measured_fraction_max 0.982
_diffrn_reflns_theta_full 67.679
_diffrn_reflns_theta_max 69.688
_diffrn_reflns_theta_min 3.709
_exptl_absorpt_coefficient_mu 4.458
_exptl_absorpt_correction_T_max 0.7450
_exptl_absorpt_correction_T_min 0.4452
_exptl_absorpt_correction_type multi-scan
_exptl_absorpt_process_details 'SADABS (Bruker, 2016)'
_exptl_crystal_colour black
_exptl_crystal_density_diffrn 1.187
_exptl_crystal_description block
_exptl_crystal_F_000 1160
_exptl_crystal_size_max 0.201
_exptl_crystal_size_mid 0.052
_exptl_crystal_size_min 0.045
_refine_diff_density_max 0.334
_refine_diff_density_min -0.350
_refine_diff_density_rms 0.057
_refine_ls_extinction_method none
_refine_ls_goodness_of_fit_ref 1.014
_refine_ls_hydrogen_treatment mixed
_refine_ls_matrix_type full
_refine_ls_number_parameters 402
_refine_ls_number_reflns 5704
_refine_ls_number_restraints 0
_refine_ls_restrained_S_all 1.014
_refine_ls_R_factor_all 0.1216
_refine_ls_R_factor_gt 0.0645
_refine_ls_shift/su_max 0.002
_refine_ls_shift/su_mean 0.000
_refine_ls_structure_factor_coef Fsqd
_refine_ls_weighting_details 'w=1/[\s^2^(Fo^2^)+(0.1132P)^2^+1.1140P] where P=(Fo^2^+2Fc^2^)/3'
_refine_ls_weighting_scheme calc
_refine_ls_wR_factor_gt 0.1717
_refine_ls_wR_factor_ref 0.2229
_reflns_Friedel_coverage 0.000
_reflns_number_gt 3082
_reflns_number_total 5704
_reflns_threshold_expression 'I > 2\s(I)'
_cod_data_source_file d3cc03952h2.cif
_cod_data_source_block Ti
_cod_original_sg_symbol_H-M 'P 21/n'
_cod_database_code 7132101
_shelx_shelxl_version_number 2018/3
_shelx_space_group_comment
;
The symmetry employed for this shelxl refinement is uniquely defined
by the following loop, which should always be used as a source of
symmetry information in preference to the above space-group names.
They are only intended as comments.
;
_shelx_estimated_absorpt_t_min 0.468
_shelx_estimated_absorpt_t_max 0.825

loop_
_space_group_symop_operation_xyz
'x, y, z'
'-x+1/2, y+1/2, -z+1/2'
'-x, -y, -z'
'x-1/2, -y-1/2, z-1/2'

loop_
_atom_site_label
_atom_site_type_symbol
_atom_site_fract_x
_atom_site_fract_y
_atom_site_fract_z
_atom_site_U_iso_or_equiv
_atom_site_adp_type
_atom_site_occupancy
_atom_site_site_symmetry_order
_atom_site_calc_flag
_atom_site_refinement_flags_posn
_atom_site_refinement_flags_adp
_atom_site_refinement_flags_occupancy
_atom_site_disorder_assembly
_atom_site_disorder_group
Ti1 Ti 0.72947(7) 0.30508(5) 0.59916(4) 0.0651(3) Uani 1 1 d . . . . .
Ti2 Ti 0.55545(8) 0.30921(5) 0.76589(4) 0.0656(3) Uani 1 1 d . . . . .
C1 C 0.7048(5) 0.3004(4) 0.4764(2) 0.0795(14) Uani 1 1 d . . . . .
C2 C 0.7909(5) 0.2297(3) 0.5059(3) 0.0781(13) Uani 1 1 d . . . . .
C3 C 0.9046(5) 0.2666(4) 0.5477(2) 0.0781(13) Uani 1 1 d . . . . .
C4 C 0.8903(4) 0.3600(3) 0.5460(2) 0.0754(12) Uani 1 1 d . . . . .
C5 C 0.7685(4) 0.3817(3) 0.5025(2) 0.0725(12) Uani 1 1 d . . . . .
C6 C 0.7169(5) 0.4727(4) 0.4809(3) 0.0995(17) Uani 1 1 d . . . . .
H6A H 0.631141 0.467714 0.451140 0.149 Uiso 1 1 calc R U . . .
H6B H 0.711463 0.506759 0.520576 0.149 Uiso 1 1 calc R U . . .
H6C H 0.774882 0.501824 0.457231 0.149 Uiso 1 1 calc R U . . .
C7 C 0.9946(5) 0.4247(4) 0.5810(3) 0.1012(17) Uani 1 1 d . . . . .
H7A H 1.067939 0.392426 0.607650 0.152 Uiso 1 1 calc R U . . .
H7B H 1.023133 0.459759 0.547197 0.152 Uiso 1 1 calc R U . . .
H7C H 0.959166 0.463104 0.610402 0.152 Uiso 1 1 calc R U . . .
C8 C 1.0241(5) 0.2147(4) 0.5838(3) 0.1086(19) Uani 1 1 d . . . . .
H8A H 1.088641 0.254911 0.609068 0.163 Uiso 1 1 calc R U . . .
H8B H 0.999450 0.172715 0.614524 0.163 Uiso 1 1 calc R U . . .
H8C H 1.060143 0.183571 0.550607 0.163 Uiso 1 1 calc R U . . .
C9 C 0.7737(6) 0.1335(4) 0.4858(3) 0.1104(19) Uani 1 1 d . . . . .
H9A H 0.687679 0.124594 0.457146 0.166 Uiso 1 1 calc R U . . .
H9B H 0.838640 0.116908 0.461284 0.166 Uiso 1 1 calc R U . . .
H9C H 0.783844 0.097428 0.526110 0.166 Uiso 1 1 calc R U . . .
C10 C 0.5829(5) 0.2943(4) 0.4217(3) 0.108(2) Uani 1 1 d . . . . .
H10A H 0.545466 0.352529 0.412197 0.161 Uiso 1 1 calc R U . . .
H10B H 0.603132 0.270327 0.381045 0.161 Uiso 1 1 calc R U . . .
H10C H 0.521246 0.256111 0.436377 0.161 Uiso 1 1 calc R U . . .
C11 C 0.4477(5) 0.3889(3) 0.8384(3) 0.0801(13) Uani 1 1 d . . . . .
C12 C 0.3647(5) 0.3175(4) 0.8120(2) 0.0808(14) Uani 1 1 d . . . . .
C13 C 0.4307(5) 0.2363(3) 0.8374(2) 0.0743(12) Uani 1 1 d . . . . .
C14 C 0.5550(5) 0.2591(3) 0.8784(2) 0.0779(13) Uani 1 1 d . . . . .
C15 C 0.5661(5) 0.3539(4) 0.8794(2) 0.0836(14) Uani 1 1 d . . . . .
C16 C 0.6774(6) 0.4070(4) 0.9218(3) 0.1088(19) Uani 1 1 d . . . . .
H16A H 0.745564 0.367418 0.944512 0.163 Uiso 1 1 calc R U . . .
H16B H 0.711632 0.446667 0.892730 0.163 Uiso 1 1 calc R U . . .
H16C H 0.646058 0.440946 0.955279 0.163 Uiso 1 1 calc R U . . .
C17 C 0.4126(7) 0.4863(4) 0.8305(3) 0.118(2) Uani 1 1 d . . . . .
H17A H 0.486323 0.521415 0.853294 0.177 Uiso 1 1 calc R U . . .
H17B H 0.389905 0.501398 0.782784 0.177 Uiso 1 1 calc R U . . .
H17C H 0.339166 0.498051 0.850277 0.177 Uiso 1 1 calc R U . . .
C18 C 0.2244(5) 0.3264(4) 0.7733(3) 0.1057(19) Uani 1 1 d . . . . .
H18A H 0.188512 0.268401 0.760552 0.159 Uiso 1 1 calc R U . . .
H18B H 0.174588 0.355062 0.801701 0.159 Uiso 1 1 calc R U . . .
H18C H 0.220383 0.361344 0.732892 0.159 Uiso 1 1 calc R U . . .
C19 C 0.3736(5) 0.1453(4) 0.8326(3) 0.0968(16) Uani 1 1 d . . . . .
H19A H 0.288598 0.145838 0.801710 0.145 Uiso 1 1 calc R U . . .
H19B H 0.430036 0.104910 0.815917 0.145 Uiso 1 1 calc R U . . .
H19C H 0.365157 0.126398 0.876993 0.145 Uiso 1 1 calc R U . . .
C20 C 0.6516(6) 0.1941(4) 0.9176(3) 0.0980(17) Uani 1 1 d . . . . .
H20A H 0.728633 0.225213 0.941572 0.147 Uiso 1 1 calc R U . . .
H20B H 0.612979 0.163191 0.949944 0.147 Uiso 1 1 calc R U . . .
H20C H 0.675321 0.152004 0.886621 0.147 Uiso 1 1 calc R U . . .
C21 C 0.4471(6) 0.0353(4) 0.6156(3) 0.122(2) Uani 1 1 d . . . . .
H21A H 0.400087 0.030388 0.568749 0.183 Uiso 1 1 calc R U . . .
H21B H 0.522165 -0.003341 0.623661 0.183 Uiso 1 1 calc R U . . .
H21C H 0.390635 0.018366 0.644941 0.183 Uiso 1 1 calc R U . . .
B1 B 0.5440(5) 0.2052(4) 0.5700(3) 0.0787(16) Uani 1 1 d . . . . .
B2 B 0.4958(5) 0.3170(4) 0.5799(3) 0.0784(16) Uani 1 1 d . . . . .
B3 B 0.4203(6) 0.3189(5) 0.6511(3) 0.0833(17) Uani 1 1 d . . . . .
B4 B 0.4240(6) 0.2102(4) 0.6831(3) 0.0788(15) Uani 1 1 d . . . . .
B5 B 0.4942(6) 0.1353(4) 0.6315(3) 0.0853(17) Uani 1 1 d . . . . .
B6 B 0.3954(6) 0.2283(5) 0.5945(3) 0.0917(18) Uani 1 1 d . . . . .
B7 B 0.5838(6) 0.1675(4) 0.7133(3) 0.0730(14) Uani 1 1 d . . . . .
B8 B 0.6610(6) 0.1668(4) 0.6414(3) 0.0762(15) Uani 1 1 d . . . . .
B9 B 0.5844(5) 0.3539(4) 0.6606(3) 0.0749(14) Uani 1 1 d . . . . .
B10 B 0.6916(5) 0.2547(4) 0.7014(3) 0.0705(14) Uani 1 1 d . . . . .
B11 B 0.6663(7) 0.4511(4) 0.6433(4) 0.0899(18) Uani 1 1 d . . . . .
B12 B 0.5883(8) 0.4528(4) 0.7095(4) 0.096(2) Uani 1 1 d . . . . .
B13 B 0.7920(6) 0.2691(6) 0.7848(3) 0.0944(19) Uani 1 1 d . . . . .
B14 B 0.8637(6) 0.2644(6) 0.7159(4) 0.0899(18) Uani 1 1 d . . . . .
H1 H 0.896(7) 0.299(4) 0.771(4) 0.15(2) Uiso 1 1 d . . . . .
H2 H 0.824(5) 0.212(3) 0.823(3) 0.101(16) Uiso 1 1 d . . . . .
H3 H 0.931(5) 0.204(3) 0.717(3) 0.102(16) Uiso 1 1 d . . . . .
H4 H 0.878(4) 0.316(2) 0.676(2) 0.061(11) Uiso 1 1 d . . . . .
H5 H 0.737(5) 0.333(4) 0.804(3) 0.112(17) Uiso 1 1 d . . . . .
H6 H 0.716(7) 0.494(5) 0.706(4) 0.19(3) Uiso 1 1 d . . . . .
H7 H 0.773(4) 0.427(3) 0.643(2) 0.089(14) Uiso 1 1 d . . . . .
H8 H 0.621(5) 0.501(3) 0.598(3) 0.103(15) Uiso 1 1 d . . . . .
H9 H 0.492(4) 0.504(3) 0.703(2) 0.084(13) Uiso 1 1 d . . . . .
H10 H 0.628(5) 0.418(3) 0.770(3) 0.118(17) Uiso 1 1 d . . . . .
H11 H 0.349(5) 0.374(3) 0.655(2) 0.106(16) Uiso 1 1 d . . . . .
H12 H 0.290(5) 0.217(3) 0.555(2) 0.095(14) Uiso 1 1 d . . . . .
H13 H 0.467(4) 0.360(3) 0.538(2) 0.087(14) Uiso 1 1 d . . . . .
H14 H 0.538(4) 0.174(3) 0.521(2) 0.078(13) Uiso 1 1 d . . . . .
H15 H 0.615(4) 0.119(3) 0.758(2) 0.076(12) Uiso 1 1 d . . . . .
H16 H 0.734(4) 0.118(3) 0.637(2) 0.083(13) Uiso 1 1 d . . . . .
H17 H 0.346(5) 0.184(3) 0.702(2) 0.085(14) Uiso 1 1 d . . . . .

loop_
_atom_site_aniso_label
_atom_site_aniso_U_11
_atom_site_aniso_U_22
_atom_site_aniso_U_33
_atom_site_aniso_U_23
_atom_site_aniso_U_13
_atom_site_aniso_U_12
Ti1 0.0571(5) 0.0758(6) 0.0638(5) -0.0019(4) 0.0172(4) -0.0057(4)
Ti2 0.0633(5) 0.0751(6) 0.0594(5) -0.0002(4) 0.0159(4) -0.0024(4)
C1 0.067(3) 0.115(4) 0.060(3) -0.004(3) 0.022(2) -0.012(3)
C2 0.083(3) 0.083(3) 0.079(3) -0.005(3) 0.040(3) -0.008(3)
C3 0.067(3) 0.097(4) 0.077(3) 0.005(3) 0.029(3) 0.007(3)
C4 0.065(3) 0.086(3) 0.080(3) 0.002(3) 0.025(2) -0.012(2)
C5 0.068(3) 0.087(3) 0.068(3) 0.011(3) 0.025(2) 0.003(3)
C6 0.103(4) 0.103(4) 0.101(4) 0.025(3) 0.038(3) 0.017(3)
C7 0.079(3) 0.132(5) 0.095(4) -0.001(3) 0.024(3) -0.029(3)
C8 0.085(4) 0.132(5) 0.117(5) 0.023(4) 0.040(3) 0.033(3)
C9 0.139(5) 0.092(4) 0.115(5) -0.021(3) 0.059(4) -0.012(4)
C10 0.082(4) 0.169(6) 0.068(3) -0.006(3) 0.010(3) -0.022(4)
C11 0.096(4) 0.077(3) 0.076(3) -0.001(3) 0.039(3) 0.001(3)
C12 0.076(3) 0.099(4) 0.074(3) 0.003(3) 0.031(3) 0.008(3)
C13 0.085(3) 0.081(3) 0.063(3) 0.000(2) 0.029(2) -0.006(3)
C14 0.094(4) 0.086(3) 0.057(3) 0.003(2) 0.024(3) -0.001(3)
C15 0.097(4) 0.094(4) 0.064(3) -0.008(3) 0.028(3) -0.009(3)
C16 0.129(5) 0.121(5) 0.076(3) -0.021(3) 0.023(3) -0.037(4)
C17 0.151(6) 0.096(4) 0.123(5) -0.006(4) 0.064(4) 0.018(4)
C18 0.075(3) 0.157(6) 0.093(4) 0.008(4) 0.035(3) 0.017(3)
C19 0.112(4) 0.099(4) 0.086(4) -0.002(3) 0.038(3) -0.019(3)
C20 0.105(4) 0.117(5) 0.068(3) 0.019(3) 0.010(3) 0.014(3)
C21 0.139(5) 0.112(5) 0.131(5) -0.043(4) 0.067(4) -0.061(4)
B1 0.063(3) 0.104(4) 0.071(3) -0.004(3) 0.017(3) -0.014(3)
B2 0.056(3) 0.116(5) 0.061(3) 0.008(3) 0.010(2) 0.001(3)
B3 0.064(3) 0.114(5) 0.073(4) 0.009(3) 0.020(3) 0.011(3)
B4 0.074(4) 0.092(4) 0.069(3) -0.007(3) 0.013(3) -0.011(3)
B5 0.087(4) 0.096(4) 0.077(4) -0.016(3) 0.028(3) -0.021(3)
B6 0.063(3) 0.132(5) 0.076(4) -0.004(4) 0.009(3) -0.011(4)
B7 0.069(3) 0.070(3) 0.081(4) -0.003(3) 0.018(3) -0.005(3)
B8 0.070(3) 0.074(3) 0.084(4) -0.007(3) 0.017(3) -0.001(3)
B9 0.072(3) 0.086(4) 0.071(3) 0.006(3) 0.026(3) 0.003(3)
B10 0.053(3) 0.094(4) 0.065(3) 0.007(3) 0.013(2) 0.001(3)
B11 0.101(5) 0.083(4) 0.092(4) 0.000(3) 0.037(4) -0.008(4)
B12 0.123(5) 0.076(4) 0.105(5) -0.003(3) 0.058(4) -0.004(4)
B13 0.063(4) 0.140(6) 0.078(4) 0.004(4) 0.013(3) -0.001(4)
B14 0.064(3) 0.123(5) 0.080(4) 0.003(4) 0.011(3) 0.003(4)

loop_
_atom_type_symbol
_atom_type_description
_atom_type_scat_dispersion_real
_atom_type_scat_dispersion_imag
_atom_type_scat_source
C C 0.0181 0.0091 'International Tables Vol C Tables 4.2.6.8 and 6.1.1.4'
H H 0.0000 0.0000 'International Tables Vol C Tables 4.2.6.8 and 6.1.1.4'
Ti Ti 0.2191 1.8069 'International Tables Vol C Tables 4.2.6.8 and 6.1.1.4'
B B 0.0090 0.0039 'International Tables Vol C Tables 4.2.6.8 and 6.1.1.4'

loop_
_geom_angle_atom_site_label_1
_geom_angle_atom_site_label_2
_geom_angle_atom_site_label_3
_geom_angle
_geom_angle_site_symmetry_1
_geom_angle_site_symmetry_3
_geom_angle_publ_flag
B9 Ti1 B10 49.7(2) . . ?
B9 Ti1 C4 140.3(2) . . ?
B10 Ti1 C4 144.16(18) . . ?
B9 Ti1 C5 123.19(19) . . ?
B10 Ti1 C5 170.09(19) . . ?
C4 Ti1 C5 34.72(15) . . ?
B9 Ti1 C3 171.3(2) . . ?
B10 Ti1 C3 128.06(18) . . ?
C4 Ti1 C3 34.78(17) . . ?
C5 Ti1 C3 57.67(16) . . ?
B9 Ti1 B2 44.1(2) . . ?
B10 Ti1 B2 77.82(19) . . ?
C4 Ti1 B2 135.68(19) . . ?
C5 Ti1 B2 101.21(19) . . ?
C3 Ti1 B2 144.17(19) . . ?
B9 Ti1 C2 154.6(2) . . ?
B10 Ti1 C2 132.2(2) . . ?
C4 Ti1 C2 57.31(16) . . ?
C5 Ti1 C2 57.47(17) . . ?
C3 Ti1 C2 34.14(16) . . ?
B2 Ti1 C2 110.93(19) . . ?
B9 Ti1 B8 78.4(2) . . ?
B10 Ti1 B8 43.9(2) . . ?
C4 Ti1 B8 140.0(2) . . ?
C5 Ti1 B8 145.72(19) . . ?
C3 Ti1 B8 105.4(2) . . ?
B2 Ti1 B8 75.3(2) . . ?
C2 Ti1 B8 91.33(18) . . ?
B9 Ti1 B1 74.5(2) . . ?
B10 Ti1 B1 73.7(2) . . ?
C4 Ti1 B1 136.89(19) . . ?
C5 Ti1 B1 112.55(19) . . ?
C3 Ti1 B1 113.7(2) . . ?
B2 Ti1 B1 43.4(2) . . ?
C2 Ti1 B1 82.12(19) . . ?
B8 Ti1 B1 42.6(2) . . ?
B9 Ti1 C1 129.13(19) . . ?
B10 Ti1 C1 153.82(19) . . ?
C4 Ti1 C1 57.63(16) . . ?
C5 Ti1 C1 34.75(16) . . ?
C3 Ti1 C1 57.36(17) . . ?
B2 Ti1 C1 88.45(18) . . ?
C2 Ti1 C1 34.50(17) . . ?
B8 Ti1 C1 111.26(19) . . ?
B1 Ti1 C1 81.02(19) . . ?
B9 Ti1 B11 42.9(2) . . ?
B10 Ti1 B11 81.9(2) . . ?
C4 Ti1 B11 97.43(19) . . ?
C5 Ti1 B11 88.55(19) . . ?
C3 Ti1 B11 131.2(2) . . ?
B2 Ti1 B11 69.5(2) . . ?
C2 Ti1 B11 145.9(2) . . ?
B8 Ti1 B11 120.2(2) . . ?
B1 Ti1 B11 111.4(2) . . ?
C1 Ti1 B11 114.2(2) . . ?
B9 Ti1 B14 82.7(2) . . ?
B10 Ti1 B14 42.61(19) . . ?
C4 Ti1 B14 101.84(19) . . ?
C5 Ti1 B14 135.8(2) . . ?
C3 Ti1 B14 91.5(2) . . ?
B2 Ti1 B14 119.9(2) . . ?
C2 Ti1 B14 114.9(2) . . ?
B8 Ti1 B14 67.1(2) . . ?
B1 Ti1 B14 108.7(2) . . ?
C1 Ti1 B14 148.0(2) . . ?
B11 Ti1 B14 91.1(3) . . ?
B9 Ti1 H4 92.9(11) . . ?
B10 Ti1 H4 65.6(12) . . ?
C4 Ti1 H4 78.7(12) . . ?
C5 Ti1 H4 110.8(12) . . ?
C3 Ti1 H4 79.2(12) . . ?
B2 Ti1 H4 136.5(12) . . ?
C2 Ti1 H4 110.9(11) . . ?
B8 Ti1 H4 92.5(11) . . ?
B1 Ti1 H4 134.6(12) . . ?
C1 Ti1 H4 134.1(12) . . ?
B11 Ti1 H4 82.4(10) . . ?
B14 Ti1 H4 26.0(11) . . ?
B9 Ti1 H7 65.7(13) . . ?
B10 Ti1 H7 88.8(12) . . ?
C4 Ti1 H7 76.5(13) . . ?
C5 Ti1 H7 81.5(12) . . ?
C3 Ti1 H7 106.8(13) . . ?
B2 Ti1 H7 96.9(13) . . ?
C2 Ti1 H7 133.4(13) . . ?
B8 Ti1 H7 132.7(12) . . ?
B1 Ti1 H7 138.6(13) . . ?
C1 Ti1 H7 115.2(12) . . ?
B11 Ti1 H7 27.5(13) . . ?
B14 Ti1 H7 78.3(12) . . ?
H4 Ti1 H7 61.2(16) . . ?
B10 Ti2 B9 49.7(2) . . ?
B10 Ti2 C15 138.95(19) . . ?
B9 Ti2 C15 145.0(2) . . ?
B10 Ti2 C11 168.2(2) . . ?
B9 Ti2 C11 126.92(19) . . ?
C15 Ti2 C11 35.05(17) . . ?
B10 Ti2 C14 124.22(19) . . ?
B9 Ti2 C14 172.65(19) . . ?
C15 Ti2 C14 35.08(18) . . ?
C11 Ti2 C14 57.96(17) . . ?
B10 Ti2 C12 157.4(2) . . ?
B9 Ti2 C12 129.71(19) . . ?
C15 Ti2 C12 57.81(18) . . ?
C11 Ti2 C12 34.40(16) . . ?
C14 Ti2 C12 57.60(17) . . ?
B10 Ti2 B4 73.7(2) . . ?
B9 Ti2 B4 73.8(2) . . ?
C15 Ti2 B4 137.4(2) . . ?
C11 Ti2 B4 117.4(2) . . ?
C14 Ti2 B4 109.5(2) . . ?
C12 Ti2 B4 84.5(2) . . ?
B10 Ti2 C13 131.88(19) . . ?
B9 Ti2 C13 151.83(19) . . ?
C15 Ti2 C13 57.63(17) . . ?
C11 Ti2 C13 57.51(17) . . ?
C14 Ti2 C13 34.20(16) . . ?
C12 Ti2 C13 34.79(16) . . ?
B4 Ti2 C13 80.20(19) . . ?
B10 Ti2 B3 77.6(2) . . ?
B9 Ti2 B3 43.8(2) . . ?
C15 Ti2 B3 142.5(2) . . ?
C11 Ti2 B3 107.5(2) . . ?
C14 Ti2 B3 142.72(19) . . ?
C12 Ti2 B3 90.54(19) . . ?
B4 Ti2 B3 42.6(2) . . ?
C13 Ti2 B3 108.53(19) . . ?
B10 Ti2 B7 44.3(2) . . ?
B9 Ti2 B7 78.5(2) . . ?
C15 Ti2 B7 133.5(2) . . ?
C11 Ti2 B7 146.82(19) . . ?
C14 Ti2 B7 99.4(2) . . ?
C12 Ti2 B7 114.30(19) . . ?
B4 Ti2 B7 42.8(2) . . ?
C13 Ti2 B7 89.89(18) . . ?
B3 Ti2 B7 75.0(2) . . ?
B10 Ti2 B13 43.3(2) . . ?
B9 Ti2 B13 82.7(2) . . ?
C15 Ti2 B13 95.6(2) . . ?
C11 Ti2 B13 128.9(2) . . ?
C14 Ti2 B13 89.9(2) . . ?
C12 Ti2 B13 147.5(2) . . ?
B4 Ti2 B13 110.2(2) . . ?
C13 Ti2 B13 117.0(2) . . ?
B3 Ti2 B13 120.2(2) . . ?
B7 Ti2 B13 68.7(2) . . ?
B10 Ti2 B12 83.3(2) . . ?
B9 Ti2 B12 43.2(2) . . ?
C15 Ti2 B12 102.3(2) . . ?
C11 Ti2 B12 88.70(19) . . ?
C14 Ti2 B12 137.2(2) . . ?
C12 Ti2 B12 110.2(2) . . ?
B4 Ti2 B12 109.7(2) . . ?
C13 Ti2 B12 144.3(2) . . ?
B3 Ti2 B12 68.1(2) . . ?
B7 Ti2 B12 121.2(2) . . ?
B13 Ti2 B12 92.4(3) . . ?
B10 Ti2 H5 66.8(16) . . ?
B9 Ti2 H5 89.4(16) . . ?
C15 Ti2 H5 74.6(16) . . ?
C11 Ti2 H5 103.1(17) . . ?
C14 Ti2 H5 83.9(16) . . ?
C12 Ti2 H5 132.4(16) . . ?
B4 Ti2 H5 138.5(17) . . ?
C13 Ti2 H5 117.8(16) . . ?
B3 Ti2 H5 133.1(16) . . ?
B7 Ti2 H5 97.4(17) . . ?
B13 Ti2 H5 28.8(16) . . ?
B12 Ti2 H5 78.2(16) . . ?
B10 Ti2 H10 92.3(17) . . ?
B9 Ti2 H10 68.6(17) . . ?
C15 Ti2 H10 76.7(17) . . ?
C11 Ti2 H10 76.5(17) . . ?
C14 Ti2 H10 109.6(17) . . ?
C12 Ti2 H10 108.5(16) . . ?
B4 Ti2 H10 139.6(17) . . ?
C13 Ti2 H10 131.7(17) . . ?
B3 Ti2 H10 98.0(17) . . ?
B7 Ti2 H10 136.6(17) . . ?
B13 Ti2 H10 79.5(16) . . ?
B12 Ti2 H10 30.0(17) . . ?
H5 Ti2 H10 56(2) . . ?
C2 C1 C5 106.6(4) . . ?
C2 C1 C10 127.9(5) . . ?
C5 C1 C10 125.0(5) . . ?
C2 C1 Ti1 71.9(3) . . ?
C5 C1 Ti1 70.7(3) . . ?
C10 C1 Ti1 129.0(3) . . ?
C3 C2 C1 108.8(4) . . ?
C3 C2 C9 125.1(5) . . ?
C1 C2 C9 125.3(5) . . ?
C3 C2 Ti1 72.0(3) . . ?
C1 C2 Ti1 73.6(3) . . ?
C9 C2 Ti1 128.9(3) . . ?
C2 C3 C4 108.0(4) . . ?
C2 C3 C8 125.3(5) . . ?
C4 C3 C8 126.6(5) . . ?
C2 C3 Ti1 73.9(3) . . ?
C4 C3 Ti1 71.3(2) . . ?
C8 C3 Ti1 123.6(3) . . ?
C5 C4 C3 108.7(4) . . ?
C5 C4 C7 126.5(5) . . ?
C3 C4 C7 124.7(5) . . ?
C5 C4 Ti1 73.8(2) . . ?
C3 C4 Ti1 73.9(2) . . ?
C7 C4 Ti1 122.2(3) . . ?
C4 C5 C1 108.0(4) . . ?
C4 C5 C6 127.3(5) . . ?
C1 C5 C6 124.5(5) . . ?
C4 C5 Ti1 71.5(3) . . ?
C1 C5 Ti1 74.5(3) . . ?
C6 C5 Ti1 124.1(3) . . ?
C5 C6 H6A 109.5 . . ?
C5 C6 H6B 109.5 . . ?
H6A C6 H6B 109.5 . . ?
C5 C6 H6C 109.5 . . ?
H6A C6 H6C 109.5 . . ?
H6B C6 H6C 109.5 . . ?
C4 C7 H7A 109.5 . . ?
C4 C7 H7B 109.5 . . ?
H7A C7 H7B 109.5 . . ?
C4 C7 H7C 109.5 . . ?
H7A C7 H7C 109.5 . . ?
H7B C7 H7C 109.5 . . ?
C3 C8 H8A 109.5 . . ?
C3 C8 H8B 109.5 . . ?
H8A C8 H8B 109.5 . . ?
C3 C8 H8C 109.5 . . ?
H8A C8 H8C 109.5 . . ?
H8B C8 H8C 109.5 . . ?
C2 C9 H9A 109.5 . . ?
C2 C9 H9B 109.5 . . ?
H9A C9 H9B 109.5 . . ?
C2 C9 H9C 109.5 . . ?
H9A C9 H9C 109.5 . . ?
H9B C9 H9C 109.5 . . ?
C1 C10 H10A 109.5 . . ?
C1 C10 H10B 109.5 . . ?
H10A C10 H10B 109.5 . . ?
C1 C10 H10C 109.5 . . ?
H10A C10 H10C 109.5 . . ?
H10B C10 H10C 109.5 . . ?
C12 C11 C15 108.5(4) . . ?
C12 C11 C17 125.9(5) . . ?
C15 C11 C17 125.4(5) . . ?
C12 C11 Ti2 73.8(3) . . ?
C15 C11 Ti2 72.1(3) . . ?
C17 C11 Ti2 124.4(3) . . ?
C11 C12 C13 108.0(4) . . ?
C11 C12 C18 125.0(5) . . ?
C13 C12 C18 126.3(5) . . ?
C11 C12 Ti2 71.8(3) . . ?
C13 C12 Ti2 73.6(3) . . ?
C18 C12 Ti2 127.5(3) . . ?
C14 C13 C12 107.7(4) . . ?
C14 C13 C19 124.4(5) . . ?
C12 C13 C19 127.2(5) . . ?
C14 C13 Ti2 71.7(3) . . ?
C12 C13 Ti2 71.6(3) . . ?
C19 C13 Ti2 130.0(3) . . ?
C13 C14 C15 108.2(5) . . ?
C13 C14 C20 124.7(5) . . ?
C15 C14 C20 127.0(5) . . ?
C13 C14 Ti2 74.1(3) . . ?
C15 C14 Ti2 71.4(3) . . ?
C20 C14 Ti2 123.9(3) . . ?
C11 C15 C14 107.7(4) . . ?
C11 C15 C16 126.1(5) . . ?
C14 C15 C16 126.0(5) . . ?
C11 C15 Ti2 72.8(3) . . ?
C14 C15 Ti2 73.6(3) . . ?
C16 C15 Ti2 123.9(3) . . ?
C15 C16 H16A 109.5 . . ?
C15 C16 H16B 109.5 . . ?
H16A C16 H16B 109.5 . . ?
C15 C16 H16C 109.5 . . ?
H16A C16 H16C 109.5 . . ?
H16B C16 H16C 109.5 . . ?
C11 C17 H17A 109.5 . . ?
C11 C17 H17B 109.5 . . ?
H17A C17 H17B 109.5 . . ?
C11 C17 H17C 109.5 . . ?
H17A C17 H17C 109.5 . . ?
H17B C17 H17C 109.5 . . ?
C12 C18 H18A 109.5 . . ?
C12 C18 H18B 109.5 . . ?
H18A C18 H18B 109.5 . . ?
C12 C18 H18C 109.5 . . ?
H18A C18 H18C 109.5 . . ?
H18B C18 H18C 109.5 . . ?
C13 C19 H19A 109.5 . . ?
C13 C19 H19B 109.5 . . ?
H19A C19 H19B 109.5 . . ?
C13 C19 H19C 109.5 . . ?
H19A C19 H19C 109.5 . . ?
H19B C19 H19C 109.5 . . ?
C14 C20 H20A 109.5 . . ?
C14 C20 H20B 109.5 . . ?
H20A C20 H20B 109.5 . . ?
C14 C20 H20C 109.5 . . ?
H20A C20 H20C 109.5 . . ?
H20B C20 H20C 109.5 . . ?
B5 C21 H21A 109.5 . . ?
B5 C21 H21B 109.5 . . ?
H21A C21 H21B 109.5 . . ?
B5 C21 H21C 109.5 . . ?
H21A C21 H21C 109.5 . . ?
H21B C21 H21C 109.5 . . ?
B8 B1 B6 109.2(4) . . ?
B8 B1 B2 112.4(4) . . ?
B6 B1 B2 59.6(4) . . ?
B8 B1 B5 60.1(3) . . ?
B6 B1 B5 60.6(4) . . ?
B2 B1 B5 110.0(4) . . ?
B8 B1 Ti1 68.6(3) . . ?
B6 B1 Ti1 121.3(4) . . ?
B2 B1 Ti1 67.6(3) . . ?
B5 B1 Ti1 122.9(4) . . ?
B8 B1 H14 119(2) . . ?
B6 B1 H14 118(2) . . ?
B2 B1 H14 123(2) . . ?
B5 B1 H14 115(2) . . ?
Ti1 B1 H14 111(2) . . ?
B9 B2 B6 107.0(4) . . ?
B9 B2 B1 107.4(4) . . ?
B6 B2 B1 60.0(4) . . ?
B9 B2 B3 59.6(3) . . ?
B6 B2 B3 59.3(4) . . ?
B1 B2 B3 107.1(4) . . ?
B9 B2 Ti1 64.8(2) . . ?
B6 B2 Ti1 122.9(4) . . ?
B1 B2 Ti1 69.0(3) . . ?
B3 B2 Ti1 119.8(3) . . ?
B9 B2 H13 123(2) . . ?
B6 B2 H13 122(2) . . ?
B1 B2 H13 122(2) . . ?
B3 B2 H13 122(2) . . ?
Ti1 B2 H13 106(2) . . ?
B4 B3 B6 60.2(4) . . ?
B4 B3 B9 107.4(4) . . ?
B6 B3 B9 107.3(4) . . ?
B4 B3 B2 107.6(5) . . ?
B6 B3 B2 59.7(4) . . ?
B9 B3 B2 59.5(3) . . ?
B4 B3 Ti2 68.6(3) . . ?
B6 B3 Ti2 122.6(4) . . ?
B9 B3 Ti2 64.8(3) . . ?
B2 B3 Ti2 119.6(3) . . ?
B4 B3 H11 128(3) . . ?
B6 B3 H11 128(3) . . ?
B9 B3 H11 115(3) . . ?
B2 B3 H11 119(2) . . ?
Ti2 B3 H11 103(2) . . ?
B3 B4 B6 60.0(4) . . ?
B3 B4 B7 113.8(4) . . ?
B6 B4 B7 109.4(4) . . ?
B3 B4 B5 110.4(4) . . ?
B6 B4 B5 60.6(4) . . ?
B7 B4 B5 59.3(3) . . ?
B3 B4 Ti2 68.9(3) . . ?
B6 B4 Ti2 122.7(4) . . ?
B7 B4 Ti2 69.0(3) . . ?
B5 B4 Ti2 122.7(4) . . ?
B3 B4 H17 122(2) . . ?
B6 B4 H17 118(3) . . ?
B7 B4 H17 119(2) . . ?
B5 B4 H17 116(2) . . ?
Ti2 B4 H17 110(2) . . ?
C21 B5 B7 121.3(5) . . ?
C21 B5 B8 121.7(5) . . ?
B7 B5 B8 61.6(3) . . ?
C21 B5 B1 122.9(5) . . ?
B7 B5 B1 107.8(4) . . ?
B8 B5 B1 59.0(3) . . ?
C21 B5 B6 122.0(5) . . ?
B7 B5 B6 107.7(4) . . ?
B8 B5 B6 107.3(4) . . ?
B1 B5 B6 59.2(3) . . ?
C21 B5 B4 123.9(5) . . ?
B7 B5 B4 59.3(3) . . ?
B8 B5 B4 106.9(4) . . ?
B1 B5 B4 104.7(4) . . ?
B6 B5 B4 58.6(3) . . ?
B3 B6 B4 59.9(4) . . ?
B3 B6 B2 61.0(4) . . ?
B4 B6 B2 108.4(4) . . ?
B3 B6 B1 108.9(4) . . ?
B4 B6 B1 107.2(4) . . ?
B2 B6 B1 60.4(3) . . ?
B3 B6 B5 110.5(4) . . ?
B4 B6 B5 60.8(4) . . ?
B2 B6 B5 110.4(4) . . ?
B1 B6 B5 60.2(3) . . ?
B3 B6 H12 120(2) . . ?
B4 B6 H12 124(2) . . ?
B2 B6 H12 119(2) . . ?
B1 B6 H12 121(2) . . ?
B5 B6 H12 121(2) . . ?
B5 B7 B4 61.3(3) . . ?
B5 B7 B10 107.1(4) . . ?
B4 B7 B10 105.4(4) . . ?
B5 B7 B8 59.5(3) . . ?
B4 B7 B8 106.9(4) . . ?
B10 B7 B8 58.9(3) . . ?
B5 B7 Ti2 123.7(4) . . ?
B4 B7 Ti2 68.2(3) . . ?
B10 B7 Ti2 63.8(2) . . ?
B8 B7 Ti2 118.3(3) . . ?
B5 B7 H15 123(2) . . ?
B4 B7 H15 125(2) . . ?
B10 B7 H15 120(2) . . ?
B8 B7 H15 122(2) . . ?
Ti2 B7 H15 105(2) . . ?
B1 B8 B10 107.1(4) . . ?
B1 B8 B5 60.9(3) . . ?
B10 B8 B5 107.1(4) . . ?
B1 B8 B7 107.1(4) . . ?
B10 B8 B7 59.7(3) . . ?
B5 B8 B7 58.9(3) . . ?
B1 B8 Ti1 68.7(3) . . ?
B10 B8 Ti1 64.8(3) . . ?
B5 B8 Ti1 123.6(4) . . ?
B7 B8 Ti1 119.9(3) . . ?
B1 B8 H16 122(2) . . ?
B10 B8 H16 124(2) . . ?
B5 B8 H16 120(2) . . ?
B7 B8 H16 122(2) . . ?
Ti1 B8 H16 107(2) . . ?
B2 B9 B3 60.9(3) . . ?
B2 B9 B11 104.8(4) . . ?
B3 B9 B11 136.8(5) . . ?
B2 B9 B12 135.5(5) . . ?
B3 B9 B12 101.9(4) . . ?
B11 B9 B12 57.8(4) . . ?
B2 B9 B10 106.2(4) . . ?
B3 B9 B10 105.8(4) . . ?
B11 B9 B10 117.4(4) . . ?
B12 B9 B10 118.3(4) . . ?
B2 B9 Ti1 71.1(3) . . ?
B3 B9 Ti1 126.7(4) . . ?
B11 B9 Ti1 75.3(3) . . ?
B12 B9 Ti1 129.3(4) . . ?
B10 B9 Ti1 65.7(2) . . ?
B2 B9 Ti2 126.9(4) . . ?
B3 B9 Ti2 71.4(3) . . ?
B11 B9 Ti2 126.4(4) . . ?
B12 B9 Ti2 74.1(3) . . ?
B10 B9 Ti2 64.7(2) . . ?
Ti1 B9 Ti2 130.2(3) . . ?
B14 B10 B8 101.1(4) . . ?
B14 B10 B13 58.3(3) . . ?
B8 B10 B13 135.2(5) . . ?
B14 B10 B7 133.9(5) . . ?
B8 B10 B7 61.4(3) . . ?
B13 B10 B7 102.6(4) . . ?
B14 B10 B9 118.6(4) . . ?
B8 B10 B9 107.0(4) . . ?
B13 B10 B9 117.8(5) . . ?
B7 B10 B9 107.5(4) . . ?
B14 B10 Ti2 128.5(4) . . ?
B8 B10 Ti2 128.0(3) . . ?
B13 B10 Ti2 74.4(3) . . ?
B7 B10 Ti2 71.9(3) . . ?
B9 B10 Ti2 65.6(2) . . ?
B14 B10 Ti1 75.0(3) . . ?
B8 B10 Ti1 71.3(3) . . ?
B13 B10 Ti1 128.0(4) . . ?
B7 B10 Ti1 127.3(3) . . ?
B9 B10 Ti1 64.6(2) . . ?
Ti2 B10 Ti1 130.1(3) . . ?
B12 B11 B9 61.4(4) . . ?
B12 B11 Ti1 119.9(4) . . ?
B9 B11 Ti1 61.8(3) . . ?
B12 B11 H6 56(3) . . ?
B9 B11 H6 108(3) . . ?
Ti1 B11 H6 130(3) . . ?
B12 B11 H7 130(2) . . ?
B9 B11 H7 104(2) . . ?
Ti1 B11 H7 53(2) . . ?
H6 B11 H7 90(4) . . ?
B12 B11 H8 114(2) . . ?
B9 B11 H8 123(2) . . ?
Ti1 B11 H8 112(2) . . ?
H6 B11 H8 113(4) . . ?
H7 B11 H8 114(3) . . ?
B11 B12 B9 60.8(3) . . ?
B11 B12 Ti2 118.6(4) . . ?
B9 B12 Ti2 62.7(3) . . ?
B11 B12 H6 51(3) . . ?
B9 B12 H6 103(3) . . ?
Ti2 B12 H6 127(3) . . ?
B11 B12 H9 116(2) . . ?
B9 B12 H9 123(2) . . ?
Ti2 B12 H9 112.8(19) . . ?
H6 B12 H9 116(3) . . ?
B11 B12 H10 128(2) . . ?
B9 B12 H10 98(2) . . ?
Ti2 B12 H10 44(2) . . ?
H6 B12 H10 97(4) . . ?
H9 B12 H10 115(3) . . ?
B14 B13 B10 60.6(3) . . ?
B14 B13 Ti2 119.3(4) . . ?
B10 B13 Ti2 62.2(2) . . ?
B14 B13 H1 44(3) . . ?
B10 B13 H1 101(3) . . ?
Ti2 B13 H1 139(3) . . ?
B14 B13 H2 113(3) . . ?
B10 B13 H2 124(3) . . ?
Ti2 B13 H2 114(3) . . ?
H1 B13 H2 106(4) . . ?
B14 B13 H5 128(3) . . ?
B10 B13 H5 100(3) . . ?
Ti2 B13 H5 48(2) . . ?
H1 B13 H5 107(4) . . ?
H2 B13 H5 117(4) . . ?
B13 B14 B10 61.2(3) . . ?
B13 B14 Ti1 119.1(4) . . ?
B10 B14 Ti1 62.4(3) . . ?
B13 B14 H1 47(4) . . ?
B10 B14 H1 104(4) . . ?
Ti1 B14 H1 137(3) . . ?
B13 B14 H3 113(3) . . ?
B10 B14 H3 122(3) . . ?
Ti1 B14 H3 115(3) . . ?
H1 B14 H3 106(4) . . ?
B13 B14 H4 133(2) . . ?
B10 B14 H4 103.2(19) . . ?
Ti1 B14 H4 47.1(18) . . ?
H1 B14 H4 107(4) . . ?
H3 B14 H4 112(3) . . ?

loop_
_geom_bond_atom_site_label_1
_geom_bond_atom_site_label_2
_geom_bond_distance
_geom_bond_site_symmetry_2
_geom_bond_publ_flag
Ti1 B9 2.288(5) . ?
Ti1 B10 2.308(5) . ?
Ti1 C4 2.343(4) . ?
Ti1 C5 2.373(4) . ?
Ti1 C3 2.376(4) . ?
Ti1 B2 2.393(6) . ?
Ti1 C2 2.401(5) . ?
Ti1 B8 2.416(6) . ?
Ti1 B1 2.417(6) . ?
Ti1 C1 2.422(5) . ?
Ti1 B11 2.512(7) . ?
Ti1 B14 2.516(7) . ?
Ti1 H4 1.93(4) . ?
Ti1 H7 2.03(4) . ?
Ti2 B10 2.288(5) . ?
Ti2 B9 2.306(5) . ?
Ti2 C15 2.356(5) . ?
Ti2 C11 2.365(5) . ?
Ti2 C14 2.385(4) . ?
Ti2 C12 2.390(5) . ?
Ti2 B4 2.412(6) . ?
Ti2 C13 2.417(5) . ?
Ti2 B3 2.417(6) . ?
Ti2 B7 2.426(6) . ?
Ti2 B13 2.491(7) . ?
Ti2 B12 2.498(7) . ?
Ti2 H5 1.91(5) . ?
Ti2 H10 1.80(5) . ?
C1 C2 1.430(7) . ?
C1 C5 1.433(6) . ?
C1 C10 1.483(7) . ?
C2 C3 1.402(7) . ?
C2 C9 1.502(7) . ?
C3 C4 1.411(7) . ?
C3 C8 1.510(7) . ?
C4 C5 1.407(6) . ?
C4 C7 1.510(7) . ?
C5 C6 1.498(6) . ?
C6 H6A 0.9600 . ?
C6 H6B 0.9600 . ?
C6 H6C 0.9600 . ?
C7 H7A 0.9600 . ?
C7 H7B 0.9600 . ?
C7 H7C 0.9600 . ?
C8 H8A 0.9600 . ?
C8 H8B 0.9600 . ?
C8 H8C 0.9600 . ?
C9 H9A 0.9600 . ?
C9 H9B 0.9600 . ?
C9 H9C 0.9600 . ?
C10 H10A 0.9600 . ?
C10 H10B 0.9600 . ?
C10 H10C 0.9600 . ?
C11 C12 1.406(7) . ?
C11 C15 1.422(7) . ?
C11 C17 1.509(7) . ?
C12 C13 1.437(7) . ?
C12 C18 1.501(7) . ?
C13 C14 1.412(7) . ?
C13 C19 1.487(7) . ?
C14 C15 1.429(7) . ?
C14 C20 1.494(7) . ?
C15 C16 1.505(7) . ?
C16 H16A 0.9600 . ?
C16 H16B 0.9600 . ?
C16 H16C 0.9600 . ?
C17 H17A 0.9600 . ?
C17 H17B 0.9600 . ?
C17 H17C 0.9600 . ?
C18 H18A 0.9600 . ?
C18 H18B 0.9600 . ?
C18 H18C 0.9600 . ?
C19 H19A 0.9600 . ?
C19 H19B 0.9600 . ?
C19 H19C 0.9600 . ?
C20 H20A 0.9600 . ?
C20 H20B 0.9600 . ?
C20 H20C 0.9600 . ?
C21 B5 1.592(8) . ?
C21 H21A 0.9600 . ?
C21 H21B 0.9600 . ?
C21 H21C 0.9600 . ?
B1 B8 1.756(8) . ?
B1 B6 1.771(9) . ?
B1 B2 1.778(9) . ?
B1 B5 1.789(8) . ?
B1 H14 1.09(4) . ?
B2 B9 1.761(8) . ?
B2 B6 1.764(9) . ?
B2 B3 1.787(8) . ?
B2 H13 1.06(5) . ?
B3 B4 1.753(9) . ?
B3 B6 1.755(10) . ?
B3 B9 1.764(8) . ?
B3 H11 1.13(5) . ?
B4 B6 1.758(9) . ?
B4 B7 1.764(9) . ?
B4 B5 1.799(9) . ?
B4 H17 1.06(5) . ?
B5 B7 1.763(8) . ?
B5 B8 1.776(8) . ?
B5 B6 1.795(10) . ?
B6 H12 1.21(5) . ?
B7 B10 1.782(8) . ?
B7 B8 1.812(9) . ?
B7 H15 1.15(4) . ?
B8 B10 1.767(8) . ?
B8 H16 1.08(4) . ?
B9 B11 1.768(8) . ?
B9 B12 1.777(9) . ?
B9 B10 1.931(8) . ?
B10 B14 1.763(8) . ?
B10 B13 1.774(8) . ?
B11 B12 1.714(9) . ?
B11 H6 1.40(8) . ?
B11 H7 1.18(4) . ?
B11 H8 1.18(5) . ?
B12 H6 1.49(7) . ?
B12 H9 1.26(4) . ?
B12 H10 1.30(5) . ?
B13 B14 1.722(10) . ?
B13 H1 1.26(7) . ?
B13 H2 1.15(5) . ?
B13 H5 1.23(5) . ?
B14 H1 1.20(7) . ?
B14 H3 1.15(5) . ?
B14 H4 1.15(4) . ?

loop_
_geom_torsion_atom_site_label_1
_geom_torsion_atom_site_label_2
_geom_torsion_atom_site_label_3
_geom_torsion_atom_site_label_4
_geom_torsion
_geom_torsion_site_symmetry_1
_geom_torsion_site_symmetry_2
_geom_torsion_site_symmetry_3
_geom_torsion_site_symmetry_4
_geom_torsion_publ_flag
C5 C1 C2 C3 -1.1(5) . . . . ?
C10 C1 C2 C3 170.4(5) . . . . ?
Ti1 C1 C2 C3 -63.8(3) . . . . ?
C5 C1 C2 C9 -170.9(4) . . . . ?
C10 C1 C2 C9 0.6(8) . . . . ?
Ti1 C1 C2 C9 126.4(5) . . . . ?
C5 C1 C2 Ti1 62.7(3) . . . . ?
C10 C1 C2 Ti1 -125.8(5) . . . . ?
C1 C2 C3 C4 1.2(5) . . . . ?
C9 C2 C3 C4 171.0(4) . . . . ?
Ti1 C2 C3 C4 -63.7(3) . . . . ?
C1 C2 C3 C8 -175.1(4) . . . . ?
C9 C2 C3 C8 -5.2(8) . . . . ?
Ti1 C2 C3 C8 120.1(5) . . . . ?
C1 C2 C3 Ti1 64.9(3) . . . . ?
C9 C2 C3 Ti1 -125.3(5) . . . . ?
C2 C3 C4 C5 -0.8(5) . . . . ?
C8 C3 C4 C5 175.4(5) . . . . ?
Ti1 C3 C4 C5 -66.1(3) . . . . ?
C2 C3 C4 C7 -176.3(4) . . . . ?
C8 C3 C4 C7 -0.1(7) . . . . ?
Ti1 C3 C4 C7 118.3(5) . . . . ?
C2 C3 C4 Ti1 65.3(3) . . . . ?
C8 C3 C4 Ti1 -118.5(5) . . . . ?
C3 C4 C5 C1 0.1(5) . . . . ?
C7 C4 C5 C1 175.5(4) . . . . ?
Ti1 C4 C5 C1 -66.1(3) . . . . ?
C3 C4 C5 C6 -174.5(4) . . . . ?
C7 C4 C5 C6 0.9(8) . . . . ?
Ti1 C4 C5 C6 119.3(5) . . . . ?
C3 C4 C5 Ti1 66.2(3) . . . . ?
C7 C4 C5 Ti1 -118.4(5) . . . . ?
C2 C1 C5 C4 0.6(5) . . . . ?
C10 C1 C5 C4 -171.2(5) . . . . ?
Ti1 C1 C5 C4 64.1(3) . . . . ?
C2 C1 C5 C6 175.4(4) . . . . ?
C10 C1 C5 C6 3.6(7) . . . . ?
Ti1 C1 C5 C6 -121.1(4) . . . . ?
C2 C1 C5 Ti1 -63.5(3) . . . . ?
C10 C1 C5 Ti1 124.6(5) . . . . ?
C15 C11 C12 C13 0.9(5) . . . . ?
C17 C11 C12 C13 -173.7(4) . . . . ?
Ti2 C11 C12 C13 65.2(3) . . . . ?
C15 C11 C12 C18 172.1(4) . . . . ?
C17 C11 C12 C18 -2.5(8) . . . . ?
Ti2 C11 C12 C18 -123.6(5) . . . . ?
C15 C11 C12 Ti2 -64.3(3) . . . . ?
C17 C11 C12 Ti2 121.1(5) . . . . ?
C11 C12 C13 C14 -1.0(5) . . . . ?
C18 C12 C13 C14 -172.1(5) . . . . ?
Ti2 C12 C13 C14 63.0(3) . . . . ?
C11 C12 C13 C19 169.2(4) . . . . ?
C18 C12 C13 C19 -1.8(8) . . . . ?
Ti2 C12 C13 C19 -126.7(5) . . . . ?
C11 C12 C13 Ti2 -64.0(3) . . . . ?
C18 C12 C13 Ti2 124.9(5) . . . . ?
C12 C13 C14 C15 0.7(5) . . . . ?
C19 C13 C14 C15 -169.9(4) . . . . ?
Ti2 C13 C14 C15 63.7(3) . . . . ?
C12 C13 C14 C20 176.5(4) . . . . ?
C19 C13 C14 C20 5.9(7) . . . . ?
Ti2 C13 C14 C20 -120.5(5) . . . . ?
C12 C13 C14 Ti2 -63.0(3) . . . . ?
C19 C13 C14 Ti2 126.4(5) . . . . ?
C12 C11 C15 C14 -0.5(5) . . . . ?
C17 C11 C15 C14 174.2(4) . . . . ?
Ti2 C11 C15 C14 -65.8(3) . . . . ?
C12 C11 C15 C16 -174.9(5) . . . . ?
C17 C11 C15 C16 -0.2(8) . . . . ?
Ti2 C11 C15 C16 119.8(5) . . . . ?
C12 C11 C15 Ti2 65.4(3) . . . . ?
C17 C11 C15 Ti2 -120.0(5) . . . . ?
C13 C14 C15 C11 -0.2(5) . . . . ?
C20 C14 C15 C11 -175.8(5) . . . . ?
Ti2 C14 C15 C11 65.3(3) . . . . ?
C13 C14 C15 C16 174.2(5) . . . . ?
C20 C14 C15 C16 -1.4(8) . . . . ?
Ti2 C14 C15 C16 -120.3(5) . . . . ?
C13 C14 C15 Ti2 -65.5(3) . . . . ?
C20 C14 C15 Ti2 118.8(5) . . . . ?
B8 B1 B2 B9 0.2(5) . . . . ?
B6 B1 B2 B9 100.0(4) . . . . ?
B5 B1 B2 B9 65.1(5) . . . . ?
Ti1 B1 B2 B9 -53.3(3) . . . . ?
B8 B1 B2 B6 -99.9(5) . . . . ?
B5 B1 B2 B6 -34.9(4) . . . . ?
Ti1 B1 B2 B6 -153.3(4) . . . . ?
B8 B1 B2 B3 -62.6(5) . . . . ?
B6 B1 B2 B3 37.3(4) . . . . ?
B5 B1 B2 B3 2.3(5) . . . . ?
Ti1 B1 B2 B3 -116.0(4) . . . . ?
B8 B1 B2 Ti1 53.4(3) . . . . ?
B6 B1 B2 Ti1 153.3(4) . . . . ?
B5 B1 B2 Ti1 118.4(4) . . . . ?
B9 B2 B3 B4 -100.2(4) . . . . ?
B6 B2 B3 B4 37.8(4) . . . . ?
B1 B2 B3 B4 0.2(5) . . . . ?
Ti1 B2 B3 B4 -75.0(5) . . . . ?
B9 B2 B3 B6 -138.1(5) . . . . ?
B1 B2 B3 B6 -37.6(4) . . . . ?
Ti1 B2 B3 B6 -112.8(5) . . . . ?
B6 B2 B3 B9 138.1(5) . . . . ?
B1 B2 B3 B9 100.4(4) . . . . ?
Ti1 B2 B3 B9 25.2(4) . . . . ?
B9 B2 B3 Ti2 -25.3(4) . . . . ?
B6 B2 B3 Ti2 112.7(5) . . . . ?
B1 B2 B3 Ti2 75.1(5) . . . . ?
Ti1 B2 B3 Ti2 -0.1(6) . . . . ?
B9 B3 B4 B6 -100.3(5) . . . . ?
B2 B3 B4 B6 -37.6(4) . . . . ?
Ti2 B3 B4 B6 -153.2(4) . . . . ?
B6 B3 B4 B7 99.4(5) . . . . ?
B9 B3 B4 B7 -0.9(6) . . . . ?
B2 B3 B4 B7 61.8(5) . . . . ?
Ti2 B3 B4 B7 -53.8(4) . . . . ?
B6 B3 B4 B5 34.9(4) . . . . ?
B9 B3 B4 B5 -65.4(5) . . . . ?
B2 B3 B4 B5 -2.7(6) . . . . ?
Ti2 B3 B4 B5 -118.3(4) . . . . ?
B6 B3 B4 Ti2 153.2(4) . . . . ?
B9 B3 B4 Ti2 52.9(3) . . . . ?
B2 B3 B4 Ti2 115.6(4) . . . . ?
B8 B1 B5 C21 -110.0(6) . . . . ?
B6 B1 B5 C21 110.5(6) . . . . ?
B2 B1 B5 C21 145.0(5) . . . . ?
Ti1 B1 B5 C21 -139.3(5) . . . . ?
B8 B1 B5 B7 39.1(4) . . . . ?
B6 B1 B5 B7 -100.4(5) . . . . ?
B2 B1 B5 B7 -65.9(5) . . . . ?
Ti1 B1 B5 B7 9.8(6) . . . . ?
B6 B1 B5 B8 -139.5(5) . . . . ?
B2 B1 B5 B8 -105.0(5) . . . . ?
Ti1 B1 B5 B8 -29.3(4) . . . . ?
B8 B1 B5 B6 139.5(5) . . . . ?
B2 B1 B5 B6 34.5(4) . . . . ?
Ti1 B1 B5 B6 110.2(5) . . . . ?
B8 B1 B5 B4 101.1(4) . . . . ?
B6 B1 B5 B4 -38.4(4) . . . . ?
B2 B1 B5 B4 -3.9(5) . . . . ?
Ti1 B1 B5 B4 71.8(5) . . . . ?
B3 B4 B5 C21 -144.4(6) . . . . ?
B6 B4 B5 C21 -109.8(7) . . . . ?
B7 B4 B5 C21 109.2(6) . . . . ?
Ti2 B4 B5 C21 138.2(5) . . . . ?
B3 B4 B5 B7 106.3(5) . . . . ?
B6 B4 B5 B7 141.0(4) . . . . ?
Ti2 B4 B5 B7 28.9(4) . . . . ?
B3 B4 B5 B8 65.6(5) . . . . ?
B6 B4 B5 B8 100.3(5) . . . . ?
B7 B4 B5 B8 -40.7(4) . . . . ?
Ti2 B4 B5 B8 -11.8(6) . . . . ?
B3 B4 B5 B1 4.0(6) . . . . ?
B6 B4 B5 B1 38.7(4) . . . . ?
B7 B4 B5 B1 -102.3(4) . . . . ?
Ti2 B4 B5 B1 -73.3(5) . . . . ?
B3 B4 B5 B6 -34.7(4) . . . . ?
B7 B4 B5 B6 -141.0(4) . . . . ?
Ti2 B4 B5 B6 -112.0(5) . . . . ?
B9 B3 B6 B4 100.5(5) . . . . ?
B2 B3 B6 B4 137.6(5) . . . . ?
Ti2 B3 B6 B4 29.9(4) . . . . ?
B4 B3 B6 B2 -137.6(5) . . . . ?
B9 B3 B6 B2 -37.1(4) . . . . ?
Ti2 B3 B6 B2 -107.7(4) . . . . ?
B4 B3 B6 B1 -99.4(5) . . . . ?
B9 B3 B6 B1 1.2(6) . . . . ?
B2 B3 B6 B1 38.2(4) . . . . ?
Ti2 B3 B6 B1 -69.5(6) . . . . ?
B4 B3 B6 B5 -35.0(4) . . . . ?
B9 B3 B6 B5 65.5(5) . . . . ?
B2 B3 B6 B5 102.6(5) . . . . ?
Ti2 B3 B6 B5 -5.2(6) . . . . ?
B7 B4 B6 B3 -107.0(5) . . . . ?
B5 B4 B6 B3 -142.0(4) . . . . ?
Ti2 B4 B6 B3 -30.0(4) . . . . ?
B3 B4 B6 B2 38.4(4) . . . . ?
B7 B4 B6 B2 -68.5(6) . . . . ?
B5 B4 B6 B2 -103.6(5) . . . . ?
Ti2 B4 B6 B2 8.4(6) . . . . ?
B3 B4 B6 B1 102.2(5) . . . . ?
B7 B4 B6 B1 -4.8(6) . . . . ?
B5 B4 B6 B1 -39.8(4) . . . . ?
Ti2 B4 B6 B1 72.2(6) . . . . ?
B3 B4 B6 B5 142.0(4) . . . . ?
B7 B4 B6 B5 35.0(4) . . . . ?
Ti2 B4 B6 B5 112.0(5) . . . . ?
B9 B2 B6 B3 37.1(4) . . . . ?
B1 B2 B6 B3 137.7(4) . . . . ?
Ti1 B2 B6 B3 107.7(4) . . . . ?
B9 B2 B6 B4 -0.8(6) . . . . ?
B1 B2 B6 B4 99.8(5) . . . . ?
B3 B2 B6 B4 -37.9(4) . . . . ?
Ti1 B2 B6 B4 69.8(6) . . . . ?
B9 B2 B6 B1 -100.6(4) . . . . ?
B3 B2 B6 B1 -137.7(4) . . . . ?
Ti1 B2 B6 B1 -30.0(4) . . . . ?
B9 B2 B6 B5 -65.7(5) . . . . ?
B1 B2 B6 B5 34.9(4) . . . . ?
B3 B2 B6 B5 -102.8(5) . . . . ?
Ti1 B2 B6 B5 4.9(6) . . . . ?
B8 B1 B6 B3 66.8(6) . . . . ?
B2 B1 B6 B3 -38.5(4) . . . . ?
B5 B1 B6 B3 103.4(5) . . . . ?
Ti1 B1 B6 B3 -9.4(6) . . . . ?
B8 B1 B6 B4 3.5(6) . . . . ?
B2 B1 B6 B4 -101.8(5) . . . . ?
B5 B1 B6 B4 40.1(4) . . . . ?
Ti1 B1 B6 B4 -72.7(6) . . . . ?
B8 B1 B6 B2 105.3(5) . . . . ?
B5 B1 B6 B2 141.9(4) . . . . ?
Ti1 B1 B6 B2 29.1(4) . . . . ?
B8 B1 B6 B5 -36.6(4) . . . . ?
B2 B1 B6 B5 -141.9(4) . . . . ?
Ti1 B1 B6 B5 -112.7(4) . . . . ?
C21 B5 B6 B3 147.5(5) . . . . ?
B7 B5 B6 B3 0.0(6) . . . . ?
B8 B5 B6 B3 -64.9(5) . . . . ?
B1 B5 B6 B3 -100.6(5) . . . . ?
B4 B5 B6 B3 34.7(4) . . . . ?
C21 B5 B6 B4 112.9(6) . . . . ?
B7 B5 B6 B4 -34.7(4) . . . . ?
B8 B5 B6 B4 -99.6(4) . . . . ?
B1 B5 B6 B4 -135.2(4) . . . . ?
C21 B5 B6 B2 -146.9(5) . . . . ?
B7 B5 B6 B2 65.6(5) . . . . ?
B8 B5 B6 B2 0.7(6) . . . . ?
B1 B5 B6 B2 -35.0(4) . . . . ?
B4 B5 B6 B2 100.3(5) . . . . ?
C21 B5 B6 B1 -111.9(6) . . . . ?
B7 B5 B6 B1 100.6(4) . . . . ?
B8 B5 B6 B1 35.7(4) . . . . ?
B4 B5 B6 B1 135.2(4) . . . . ?
C21 B5 B7 B4 -113.5(6) . . . . ?
B8 B5 B7 B4 134.8(4) . . . . ?
B1 B5 B7 B4 96.8(5) . . . . ?
B6 B5 B7 B4 34.3(4) . . . . ?
C21 B5 B7 B10 148.0(5) . . . . ?
B8 B5 B7 B10 36.2(4) . . . . ?
B1 B5 B7 B10 -1.7(6) . . . . ?
B6 B5 B7 B10 -64.3(5) . . . . ?
B4 B5 B7 B10 -98.6(4) . . . . ?
C21 B5 B7 B8 111.7(6) . . . . ?
B1 B5 B7 B8 -38.0(4) . . . . ?
B6 B5 B7 B8 -100.5(4) . . . . ?
B4 B5 B7 B8 -134.8(4) . . . . ?
C21 B5 B7 Ti2 -142.6(4) . . . . ?
B8 B5 B7 Ti2 105.6(4) . . . . ?
B1 B5 B7 Ti2 67.7(5) . . . . ?
B6 B5 B7 Ti2 5.2(6) . . . . ?
B4 B5 B7 Ti2 -29.2(4) . . . . ?
B3 B4 B7 B5 -100.4(5) . . . . ?
B6 B4 B7 B5 -35.5(4) . . . . ?
Ti2 B4 B7 B5 -154.1(4) . . . . ?
B3 B4 B7 B10 0.9(6) . . . . ?
B6 B4 B7 B10 65.8(5) . . . . ?
B5 B4 B7 B10 101.3(4) . . . . ?
Ti2 B4 B7 B10 -52.8(3) . . . . ?
B3 B4 B7 B8 -60.7(5) . . . . ?
B6 B4 B7 B8 4.2(5) . . . . ?
B5 B4 B7 B8 39.7(4) . . . . ?
Ti2 B4 B7 B8 -114.4(3) . . . . ?
B3 B4 B7 Ti2 53.7(4) . . . . ?
B6 B4 B7 Ti2 118.6(4) . . . . ?
B5 B4 B7 Ti2 154.1(4) . . . . ?
B6 B1 B8 B10 -63.7(5) . . . . ?
B2 B1 B8 B10 0.5(5) . . . . ?
B5 B1 B8 B10 -100.5(4) . . . . ?
Ti1 B1 B8 B10 53.3(3) . . . . ?
B6 B1 B8 B5 36.8(4) . . . . ?
B2 B1 B8 B5 101.0(5) . . . . ?
Ti1 B1 B8 B5 153.8(4) . . . . ?
B6 B1 B8 B7 -0.9(6) . . . . ?
B2 B1 B8 B7 63.2(5) . . . . ?
B5 B1 B8 B7 -37.7(4) . . . . ?
Ti1 B1 B8 B7 116.1(3) . . . . ?
B6 B1 B8 Ti1 -117.0(4) . . . . ?
B2 B1 B8 Ti1 -52.9(3) . . . . ?
B5 B1 B8 Ti1 -153.8(4) . . . . ?
C21 B5 B8 B1 111.9(6) . . . . ?
B7 B5 B8 B1 -136.9(4) . . . . ?
B6 B5 B8 B1 -35.7(4) . . . . ?
B4 B5 B8 B1 -97.3(5) . . . . ?
C21 B5 B8 B10 -147.7(5) . . . . ?
B7 B5 B8 B10 -36.6(4) . . . . ?
B1 B5 B8 B10 100.4(5) . . . . ?
B6 B5 B8 B10 64.6(5) . . . . ?
B4 B5 B8 B10 3.1(6) . . . . ?
C21 B5 B8 B7 -111.1(6) . . . . ?
B1 B5 B8 B7 136.9(4) . . . . ?
B6 B5 B8 B7 101.2(4) . . . . ?
B4 B5 B8 B7 39.6(4) . . . . ?
C21 B5 B8 Ti1 141.6(5) . . . . ?
B7 B5 B8 Ti1 -107.3(4) . . . . ?
B1 B5 B8 Ti1 29.6(4) . . . . ?
B6 B5 B8 Ti1 -6.1(6) . . . . ?
B4 B5 B8 Ti1 -67.7(5) . . . . ?
B5 B7 B8 B1 38.6(4) . . . . ?
B4 B7 B8 B1 -2.0(5) . . . . ?
B10 B7 B8 B1 -100.1(4) . . . . ?
Ti2 B7 B8 B1 -75.9(5) . . . . ?
B5 B7 B8 B10 138.7(4) . . . . ?
B4 B7 B8 B10 98.2(4) . . . . ?
Ti2 B7 B8 B10 24.3(3) . . . . ?
B4 B7 B8 B5 -40.6(4) . . . . ?
B10 B7 B8 B5 -138.7(4) . . . . ?
Ti2 B7 B8 B5 -114.5(4) . . . . ?
B5 B7 B8 Ti1 113.5(4) . . . . ?
B4 B7 B8 Ti1 72.9(5) . . . . ?
B10 B7 B8 Ti1 -25.2(3) . . . . ?
Ti2 B7 B8 Ti1 -1.0(5) . . . . ?
B6 B2 B9 B3 -36.9(4) . . . . ?
B1 B2 B9 B3 -100.1(5) . . . . ?
Ti1 B2 B9 B3 -155.9(4) . . . . ?
B6 B2 B9 B11 -172.6(4) . . . . ?
B1 B2 B9 B11 124.2(4) . . . . ?
B3 B2 B9 B11 -135.7(5) . . . . ?
Ti1 B2 B9 B11 68.4(3) . . . . ?
B6 B2 B9 B12 -113.7(6) . . . . ?
B1 B2 B9 B12 -176.8(5) . . . . ?
B3 B2 B9 B12 -76.8(6) . . . . ?
Ti1 B2 B9 B12 127.4(6) . . . . ?
B6 B2 B9 B10 62.4(5) . . . . ?
B1 B2 B9 B10 -0.7(5) . . . . ?
B3 B2 B9 B10 99.4(4) . . . . ?
Ti1 B2 B9 B10 -56.5(3) . . . . ?
B6 B2 B9 Ti1 118.9(4) . . . . ?
B1 B2 B9 Ti1 55.8(3) . . . . ?
B3 B2 B9 Ti1 155.9(4) . . . . ?
B6 B2 B9 Ti2 -7.7(6) . . . . ?
B1 B2 B9 Ti2 -70.8(5) . . . . ?
B3 B2 B9 Ti2 29.2(4) . . . . ?
Ti1 B2 B9 Ti2 -126.7(4) . . . . ?
B4 B3 B9 B2 100.5(5) . . . . ?
B6 B3 B9 B2 37.2(4) . . . . ?
Ti2 B3 B9 B2 155.7(4) . . . . ?
B4 B3 B9 B11 -179.0(6) . . . . ?
B6 B3 B9 B11 117.7(7) . . . . ?
B2 B3 B9 B11 80.5(7) . . . . ?
Ti2 B3 B9 B11 -123.8(6) . . . . ?
B4 B3 B9 B12 -123.7(5) . . . . ?
B6 B3 B9 B12 172.9(5) . . . . ?
B2 B3 B9 B12 135.7(5) . . . . ?
Ti2 B3 B9 B12 -68.6(3) . . . . ?
B4 B3 B9 B10 0.5(5) . . . . ?
B6 B3 B9 B10 -62.8(5) . . . . ?
B2 B3 B9 B10 -100.0(4) . . . . ?
Ti2 B3 B9 B10 55.7(3) . . . . ?
B4 B3 B9 Ti1 71.7(5) . . . . ?
B6 B3 B9 Ti1 8.3(6) . . . . ?
B2 B3 B9 Ti1 -28.8(4) . . . . ?
Ti2 B3 B9 Ti1 126.8(4) . . . . ?
B4 B3 B9 Ti2 -55.2(3) . . . . ?
B6 B3 B9 Ti2 -118.5(4) . . . . ?
B2 B3 B9 Ti2 -155.7(4) . . . . ?
B1 B8 B10 B14 -125.5(4) . . . . ?
B5 B8 B10 B14 170.5(4) . . . . ?
B7 B8 B10 B14 134.2(5) . . . . ?
Ti1 B8 B10 B14 -69.9(3) . . . . ?
B1 B8 B10 B13 178.8(5) . . . . ?
B5 B8 B10 B13 114.8(6) . . . . ?
B7 B8 B10 B13 78.6(6) . . . . ?
Ti1 B8 B10 B13 -125.5(6) . . . . ?
B1 B8 B10 B7 100.2(4) . . . . ?
B5 B8 B10 B7 36.2(4) . . . . ?
Ti1 B8 B10 B7 155.9(3) . . . . ?
B1 B8 B10 B9 -0.9(5) . . . . ?
B5 B8 B10 B9 -64.9(5) . . . . ?
B7 B8 B10 B9 -101.1(4) . . . . ?
Ti1 B8 B10 B9 54.8(3) . . . . ?
B1 B8 B10 Ti2 71.1(5) . . . . ?
B5 B8 B10 Ti2 7.1(6) . . . . ?
B7 B8 B10 Ti2 -29.1(4) . . . . ?
Ti1 B8 B10 Ti2 126.8(4) . . . . ?
B1 B8 B10 Ti1 -55.7(3) . . . . ?
B5 B8 B10 Ti1 -119.7(4) . . . . ?
B7 B8 B10 Ti1 -155.9(3) . . . . ?
B5 B7 B10 B14 -113.7(6) . . . . ?
B4 B7 B10 B14 -177.9(5) . . . . ?
B8 B7 B10 B14 -77.2(6) . . . . ?
Ti2 B7 B10 B14 126.5(6) . . . . ?
B5 B7 B10 B8 -36.5(4) . . . . ?
B4 B7 B10 B8 -100.7(4) . . . . ?
Ti2 B7 B10 B8 -156.2(3) . . . . ?
B5 B7 B10 B13 -171.5(4) . . . . ?
B4 B7 B10 B13 124.4(4) . . . . ?
B8 B7 B10 B13 -135.0(5) . . . . ?
Ti2 B7 B10 B13 68.8(3) . . . . ?
B5 B7 B10 B9 63.7(5) . . . . ?
B4 B7 B10 B9 -0.5(5) . . . . ?
B8 B7 B10 B9 100.1(4) . . . . ?
Ti2 B7 B10 B9 -56.1(3) . . . . ?
B5 B7 B10 Ti2 119.7(4) . . . . ?
B4 B7 B10 Ti2 55.6(3) . . . . ?
B8 B7 B10 Ti2 156.2(3) . . . . ?
B5 B7 B10 Ti1 -7.4(6) . . . . ?
B4 B7 B10 Ti1 -71.6(5) . . . . ?
B8 B7 B10 Ti1 29.1(4) . . . . ?
Ti2 B7 B10 Ti1 -127.1(4) . . . . ?
B2 B9 B11 B12 134.8(5) . . . . ?
B3 B9 B11 B12 71.7(7) . . . . ?
B10 B9 B11 B12 -107.7(5) . . . . ?
Ti1 B9 B11 B12 -159.7(4) . . . . ?
Ti2 B9 B11 B12 -30.2(5) . . . . ?
B2 B9 B11 Ti1 -65.5(3) . . . . ?
B3 B9 B11 Ti1 -128.5(6) . . . . ?
B12 B9 B11 Ti1 159.7(4) . . . . ?
B10 B9 B11 Ti1 52.0(3) . . . . ?
Ti2 B9 B11 Ti1 129.5(4) . . . . ?
Ti1 B11 B12 B9 -20.6(4) . . . . ?
B9 B11 B12 Ti2 25.2(4) . . . . ?
Ti1 B11 B12 Ti2 4.6(7) . . . . ?
B2 B9 B12 B11 -78.0(7) . . . . ?
B3 B9 B12 B11 -138.4(5) . . . . ?
B10 B9 B12 B11 106.2(5) . . . . ?
Ti1 B9 B12 B11 25.7(5) . . . . ?
Ti2 B9 B12 B11 155.1(4) . . . . ?
B2 B9 B12 Ti2 126.9(6) . . . . ?
B3 B9 B12 Ti2 66.5(3) . . . . ?
B11 B9 B12 Ti2 -155.1(4) . . . . ?
B10 B9 B12 Ti2 -48.9(3) . . . . ?
Ti1 B9 B12 Ti2 -129.4(4) . . . . ?
B8 B10 B13 B14 72.4(7) . . . . ?
B7 B10 B13 B14 134.2(5) . . . . ?
B9 B10 B13 B14 -108.0(5) . . . . ?
Ti2 B10 B13 B14 -158.9(5) . . . . ?
Ti1 B10 B13 B14 -29.7(5) . . . . ?
B14 B10 B13 Ti2 158.9(5) . . . . ?
B8 B10 B13 Ti2 -128.8(6) . . . . ?
B7 B10 B13 Ti2 -66.9(3) . . . . ?
B9 B10 B13 Ti2 50.9(3) . . . . ?
Ti1 B10 B13 Ti2 129.1(4) . . . . ?
Ti2 B13 B14 B10 -21.5(5) . . . . ?
B10 B13 B14 Ti1 24.2(5) . . . . ?
Ti2 B13 B14 Ti1 2.8(8) . . . . ?
B8 B10 B14 B13 -136.8(5) . . . . ?
B7 B10 B14 B13 -76.1(7) . . . . ?
B9 B10 B14 B13 106.7(5) . . . . ?
Ti2 B10 B14 B13 26.4(5) . . . . ?
Ti1 B10 B14 B13 156.1(5) . . . . ?
B8 B10 B14 Ti1 67.0(3) . . . . ?
B13 B10 B14 Ti1 -156.1(5) . . . . ?
B7 B10 B14 Ti1 127.8(6) . . . . ?
B9 B10 B14 Ti1 -49.4(4) . . . . ?
Ti2 B10 B14 Ti1 -129.8(4) . . . . ?
